data_7238919
loop_
_publ_author_name
'Pal, Suman'
'Hatai, Joydev'
'Srikanth, K.'
'Bandyopadhyay, Subhajit'

_publ_section_title
;
 Light gated reversible modulation of Cu2+ binding
;
_journal_issue 11
_journal_name_full 'RSC Advances'
_journal_page_first 3739
_journal_paper_doi 10.1039/c3ra23089a
_journal_volume 3
_journal_year 2013
_chemical_formula_moiety 'C44 H40 N2'
_chemical_formula_sum 'C44 H40 N2'
_chemical_formula_weight 596.78
_space_group_IT_number 14
_space_group_name_Hall '-P 2ybc'
_space_group_name_H-M_alt 'P 1 21/c 1'
_symmetry_cell_setting monoclinic
_symmetry_space_group_name_H-M 'P 1 21/c 1'
_atom_sites_solution_hydrogens geom
_atom_sites_solution_primary direct
_atom_sites_solution_secondary difmap
_audit_creation_method SHELXL-97
_cell_angle_alpha 90.00
_cell_angle_beta 104.963(7)
_cell_angle_gamma 90.00
_cell_formula_units_Z 4
_cell_length_a 18.414(3)
_cell_length_b 9.8998(12)
_cell_length_c 22.545(4)
_cell_measurement_reflns_used 2126
_cell_measurement_temperature 100(2)
_cell_measurement_theta_max 22.01
_cell_measurement_theta_min 2.26
_cell_volume 3970.5(11)
_computing_cell_refinement 'Bruker SAINT'
_computing_data_collection 'Bruker APEX2'
_computing_data_reduction 'Bruker SAINT'
_computing_molecular_graphics 'Bruker SHELXTL'
_computing_publication_material 'Bruker SHELXTL'
_computing_structure_refinement 'SHELXL-97 (Sheldrick, 1997)'
_computing_structure_solution 'SHELXS-97 (Sheldrick, 1990)'
_diffrn_ambient_temperature 100(2)
_diffrn_measured_fraction_theta_full 0.997
_diffrn_measured_fraction_theta_max 0.997
_diffrn_measurement_device_type 'Bruker APEX-II CCD'
_diffrn_measurement_method '\f and \w scans'
_diffrn_radiation_monochromator graphite
_diffrn_radiation_source 'fine-focus sealed tube'
_diffrn_radiation_type MoK\a
_diffrn_radiation_wavelength 0.71073
_diffrn_reflns_av_R_equivalents 0.0910
_diffrn_reflns_av_sigmaI/netI 0.0893
_diffrn_reflns_limit_h_max 20
_diffrn_reflns_limit_h_min -20
_diffrn_reflns_limit_k_max 10
_diffrn_reflns_limit_k_min -11
_diffrn_reflns_limit_l_max 25
_diffrn_reflns_limit_l_min -25
_diffrn_reflns_number 25920
_diffrn_reflns_theta_full 23.82
_diffrn_reflns_theta_max 23.82
_diffrn_reflns_theta_min 1.87
_exptl_absorpt_coefficient_mu 0.057
_exptl_absorpt_correction_T_max 1.000
_exptl_absorpt_correction_T_min 0.998
_exptl_absorpt_correction_type multi-scan
_exptl_absorpt_process_details 'Sadabs; BRUKER, 2008'
_exptl_crystal_colour black
_exptl_crystal_density_diffrn 0.998
_exptl_crystal_density_method 'not measured'
_exptl_crystal_description needle
_exptl_crystal_F_000 1272
_exptl_crystal_size_max 0.0417
_exptl_crystal_size_mid 0.0292
_exptl_crystal_size_min 0.0072
_refine_diff_density_max 0.157
_refine_diff_density_min -0.178
_refine_diff_density_rms 0.043
_refine_ls_extinction_method none
_refine_ls_goodness_of_fit_ref 0.805
_refine_ls_hydrogen_treatment constr
_refine_ls_matrix_type full
_refine_ls_number_parameters 492
_refine_ls_number_reflns 6085
_refine_ls_number_restraints 647
_refine_ls_restrained_S_all 0.792
_refine_ls_R_factor_all 0.1469
_refine_ls_R_factor_gt 0.0632
_refine_ls_shift/su_max 0.000
_refine_ls_shift/su_mean 0.000
_refine_ls_structure_factor_coef Fsqd
_refine_ls_weighting_details 'calc w=1/[\s^2^(Fo^2^)+(0.1000P)^2^+0.7002P] where P=(Fo^2^+2Fc^2^)/3'
_refine_ls_weighting_scheme calc
_refine_ls_wR_factor_gt 0.1578
_refine_ls_wR_factor_ref 0.1965
_reflns_number_gt 2546
_reflns_number_total 6085
_reflns_threshold_expression >2sigma(I)
_cod_data_source_file c3ra23089a.txt
_cod_data_source_block sb_spp
_cod_depositor_comments
;
The following automatic conversions were performed:

data item '_symmetry_cell_setting' value 'Monoclinic' was changed to
'monoclinic' in accordance with the
/home/saulius/struct/COD-crude-data/automatic-downloads/DataCite-retrospective/RSC/depositions/lib/dictionaries/cif_core.dic
dictionary named 'cif_core.dic' version 2.4.2 last updated on
2011-04-26.

Automatic conversion script
Id: cif_fix_values 6909 2019-04-08 15:41:33Z antanas 
;
_cod_original_cell_volume 3970.5(10)
_cod_original_sg_symbol_H-M P2(1)/c
_cod_database_code 7238919

loop_
_symmetry_equiv_pos_as_xyz
'x, y, z'
'-x, y+1/2, -z+1/2'
'-x, -y, -z'
'x, -y-1/2, z-1/2'

loop_
_atom_site_label
_atom_site_type_symbol
_atom_site_fract_x
_atom_site_fract_y
_atom_site_fract_z
_atom_site_U_iso_or_equiv
_atom_site_adp_type
_atom_site_occupancy
_atom_site_symmetry_multiplicity
_atom_site_calc_flag
_atom_site_refinement_flags
_atom_site_disorder_assembly
_atom_site_disorder_group
C1 C 0.7989(2) 0.8987(4) 0.06849(15) 0.0932(11) Uani 1 1 d U A 4
H1 H 0.7950 0.9628 0.0364 0.112 Uiso 1 1 calc R A 4
C2 C 0.7623(2) 0.9203(3) 0.11302(15) 0.0808(10) Uani 1 1 d U A 4
H2 H 0.7333 1.0003 0.1115 0.097 Uiso 1 1 calc R A 4
C3 C 0.76592(17) 0.8283(3) 0.16106(13) 0.0621(8) Uani 1 1 d U A 4
C4 C 0.80938(17) 0.7114(3) 0.16271(13) 0.0612(8) Uani 1 1 d U A 4
C5 C 0.81451(17) 0.6109(3) 0.21073(13) 0.0623(8) Uani 1 1 d DU A 4
C6 C 0.7555(3) 0.6234(6) 0.2475(2) 0.060(2) Uani 0.50 1 d PDU A 1
C6D C 0.7899(3) 0.6575(5) 0.2676(2) 0.0500(18) Uani 0.50 1 d PDU A 2
C7 C 0.77757(17) 0.5349(3) 0.30585(13) 0.0641(8) Uani 1 1 d DU . .
C8 C 0.73791(17) 0.5556(3) 0.34898(13) 0.0600(8) Uani 1 1 d U A .
C9 C 0.73594(18) 0.4545(3) 0.39360(14) 0.0667(8) Uani 1 1 d U . .
C10 C 0.73203(19) 0.3684(3) 0.42910(15) 0.0732(9) Uani 1 1 d U A .
C11 C 0.7246(2) 0.2575(3) 0.46897(15) 0.0800(10) Uani 1 1 d U . .
N1 N 0.7062(2) 0.2873(3) 0.52059(15) 0.1181(12) Uani 1 1 d U A .
C13 C 0.6996(3) 0.1814(6) 0.5567(2) 0.150(2) Uani 1 1 d U . .
H13 H 0.6875 0.1997 0.5944 0.181 Uiso 1 1 calc R A .
C14 C 0.7090(3) 0.0529(6) 0.5427(3) 0.149(2) Uani 1 1 d U A .
H14 H 0.7026 -0.0176 0.5695 0.179 Uiso 1 1 calc R . .
C15 C 0.72502(17) 0.8531(3) 0.20766(13) 0.0638(8) Uani 1 1 d DU . .
C16 C 0.7485(3) 0.7668(6) 0.2658(2) 0.063(2) Uani 0.50 1 d PDU A 1
C16D C 0.7147(3) 0.7280(5) 0.2457(2) 0.0466(17) Uani 0.50 1 d PDU A 2
C17 C 0.68972(17) 0.7740(3) 0.30307(13) 0.0663(8) Uani 1 1 d DU . .
C18 C 0.64636(18) 0.8928(3) 0.29932(14) 0.0729(9) Uani 1 1 d U A .
H18 H 0.6199 0.9082 0.3297 0.088 Uiso 1 1 calc R . .
C19 C 0.64084(18) 0.9862(3) 0.25419(15) 0.0684(8) Uani 1 1 d U . .
C20 C 0.68176(17) 0.9629(3) 0.20886(13) 0.0671(8) Uani 1 1 d U A .
H20 H 0.6782 1.0290 0.1777 0.081 Uiso 1 1 calc R . .
C21 C 0.59240(19) 1.1118(3) 0.24945(15) 0.0773(10) Uani 1 1 d DU A .
C23 C 0.69477(17) 0.6776(3) 0.34854(13) 0.0602(8) Uani 1 1 d U A .
C24 C 0.8288(4) 0.8132(10) 0.3066(4) 0.093(4) Uani 0.50 1 d PDU A 1
H24A H 0.8488 0.7442 0.3377 0.140 Uiso 0.50 1 calc PR A 1
H24B H 0.8238 0.8990 0.3268 0.140 Uiso 0.50 1 calc PR A 1
H24C H 0.8632 0.8248 0.2803 0.140 Uiso 0.50 1 calc PR A 1
C24D C 0.8526(5) 0.7542(8) 0.3083(4) 0.089(4) Uani 0.50 1 d PDU A 2
H24D H 0.8586 0.8340 0.2843 0.134 Uiso 0.50 1 calc PR A 2
H24E H 0.9005 0.7055 0.3208 0.134 Uiso 0.50 1 calc PR A 2
H24F H 0.8373 0.7826 0.3449 0.134 Uiso 0.50 1 calc PR A 2
C25 C 0.8466(2) 0.6930(3) 0.11628(15) 0.0819(10) Uani 1 1 d U . .
H25 H 0.8764 0.6143 0.1172 0.098 Uiso 1 1 calc R A 4
C26 C 0.8417(2) 0.7838(4) 0.07003(16) 0.0945(11) Uani 1 1 d U A .
H26 H 0.8674 0.7682 0.0392 0.113 Uiso 1 1 calc R B 4
C27 C 0.85401(17) 0.4956(3) 0.21449(13) 0.0668(8) Uani 1 1 d U . .
H27 H 0.8800 0.4790 0.1839 0.080 Uiso 1 1 calc R A 4
C28 C 0.85962(18) 0.3951(3) 0.26204(15) 0.0713(9) Uani 1 1 d U A .
C29 C 0.82218(19) 0.4179(3) 0.30563(15) 0.0739(9) Uani 1 1 d U A .
H29 H 0.8260 0.3529 0.3373 0.089 Uiso 1 1 calc R . .
C30 C 0.9072(2) 0.2697(3) 0.26082(17) 0.0849(10) Uani 1 1 d U . .
C31 C 0.8710(3) 0.1905(4) 0.2037(2) 0.1479(19) Uani 1 1 d U A .
H31A H 0.8728 0.2434 0.1673 0.222 Uiso 1 1 calc R . .
H31B H 0.8185 0.1714 0.2028 0.222 Uiso 1 1 calc R . .
H31C H 0.8981 0.1054 0.2037 0.222 Uiso 1 1 calc R . .
C32 C 0.9870(2) 0.3108(4) 0.2610(2) 0.1318(16) Uani 1 1 d U A .
H32A H 0.9863 0.3582 0.2227 0.198 Uiso 1 1 calc R . .
H32B H 1.0185 0.2300 0.2645 0.198 Uiso 1 1 calc R . .
H32C H 1.0074 0.3707 0.2959 0.198 Uiso 1 1 calc R . .
C33 C 0.9119(3) 0.1807(4) 0.3169(2) 0.149(2) Uani 1 1 d U A .
H33A H 0.9485 0.1083 0.3179 0.223 Uiso 1 1 calc R . .
H33B H 0.8624 0.1412 0.3145 0.223 Uiso 1 1 calc R . .
H33C H 0.9278 0.2354 0.3542 0.223 Uiso 1 1 calc R . .
C34 C 0.7366(2) 0.1287(4) 0.45242(17) 0.1053(13) Uani 1 1 d U A .
H34 H 0.7510 0.1115 0.4156 0.126 Uiso 1 1 calc R . .
C35 C 0.7276(3) 0.0239(4) 0.4902(2) 0.1378(19) Uani 1 1 d U . .
H35 H 0.7344 -0.0671 0.4793 0.165 Uiso 1 1 calc R A .
C36 C 0.65530(18) 0.6964(3) 0.39454(14) 0.0657(8) Uani 1 1 d U . .
C37 C 0.62192(19) 0.7100(3) 0.43296(14) 0.0713(9) Uani 1 1 d U A .
C38 C 0.5810(2) 0.7176(4) 0.47876(16) 0.0872(10) Uani 1 1 d U . .
C39 C 0.5838(3) 0.6092(6) 0.5168(2) 0.162(2) Uani 1 1 d U A .
H39 H 0.6146 0.5337 0.5139 0.194 Uiso 1 1 calc R . .
C40 C 0.5427(4) 0.6100(10) 0.5585(3) 0.218(4) Uani 1 1 d U . .
H40 H 0.5404 0.5328 0.5829 0.261 Uiso 1 1 calc R A .
N2 N 0.5419(3) 0.8270(4) 0.4802(2) 0.1577(17) Uani 1 1 d U A .
C45 C 0.6762(5) 0.5760(10) 0.2051(6) 0.084(3) Uani 0.50 1 d PDU A 1
H45A H 0.6390 0.5749 0.2293 0.126 Uiso 0.50 1 calc PR A 1
H45B H 0.6810 0.4852 0.1893 0.126 Uiso 0.50 1 calc PR A 1
H45C H 0.6600 0.6390 0.1707 0.126 Uiso 0.50 1 calc PR A 1
C45D C 0.6517(5) 0.6334(9) 0.2047(6) 0.068(3) Uani 0.50 1 d PDU A 2
H45D H 0.6666 0.6064 0.1677 0.103 Uiso 0.50 1 calc PR A 2
H45E H 0.6040 0.6826 0.1930 0.103 Uiso 0.50 1 calc PR A 2
H45F H 0.6457 0.5527 0.2282 0.103 Uiso 0.50 1 calc PR A 2
C44 C 0.5028(4) 0.8301(8) 0.5255(4) 0.196(3) Uani 1 1 d U . .
H44 H 0.4741 0.9077 0.5294 0.235 Uiso 1 1 calc R A .
C43 C 0.5052(4) 0.7240(11) 0.5640(3) 0.194(4) Uani 1 1 d U A .
H43 H 0.4798 0.7303 0.5957 0.233 Uiso 1 1 calc R . .
C46 C 0.5310(5) 1.1094(9) 0.1925(3) 0.149(4) Uani 0.713(10) 1 d PDU A 1
H46A H 0.4994 1.1896 0.1910 0.223 Uiso 0.713(10) 1 calc PR A 1
H46B H 0.5006 1.0280 0.1919 0.223 Uiso 0.713(10) 1 calc PR A 1
H46C H 0.5524 1.1092 0.1570 0.223 Uiso 0.713(10) 1 calc PR A 1
C47 C 0.6439(4) 1.2346(5) 0.2555(4) 0.119(3) Uani 0.713(10) 1 d PDU A 1
H47A H 0.6667 1.2371 0.2208 0.179 Uiso 0.713(10) 1 calc PR A 1
H47B H 0.6836 1.2284 0.2939 0.179 Uiso 0.713(10) 1 calc PR A 1
H47C H 0.6146 1.3171 0.2557 0.179 Uiso 0.713(10) 1 calc PR A 1
C48 C 0.5557(4) 1.1222(7) 0.3046(3) 0.117(3) Uani 0.713(10) 1 d PDU A 1
H48A H 0.5282 1.2076 0.3021 0.176 Uiso 0.713(10) 1 calc PR A 1
H48B H 0.5951 1.1189 0.3433 0.176 Uiso 0.713(10) 1 calc PR A 1
H48C H 0.5210 1.0465 0.3031 0.176 Uiso 0.713(10) 1 calc PR A 1
C46D C 0.5959(11) 1.2053(13) 0.1938(8) 0.114(8) Uani 0.287(10) 1 d PDU A 2
H46D H 0.5941 1.1495 0.1576 0.170 Uiso 0.287(10) 1 calc PR A 2
H46E H 0.6428 1.2572 0.2042 0.170 Uiso 0.287(10) 1 calc PR A 2
H46F H 0.5530 1.2674 0.1851 0.170 Uiso 0.287(10) 1 calc PR A 2
C47D C 0.6126(13) 1.1904(17) 0.3060(6) 0.151(11) Uani 0.287(10) 1 d PDU A 2
H47D H 0.5906 1.2809 0.2984 0.227 Uiso 0.287(10) 1 calc PR A 2
H47E H 0.6674 1.1978 0.3202 0.227 Uiso 0.287(10) 1 calc PR A 2
H47F H 0.5933 1.1454 0.3376 0.227 Uiso 0.287(10) 1 calc PR A 2
C48D C 0.5107(7) 1.0606(16) 0.2331(11) 0.135(8) Uani 0.287(10) 1 d PDU A 2
H48D H 0.4764 1.1371 0.2207 0.202 Uiso 0.287(10) 1 calc PR A 2
H48E H 0.5005 1.0164 0.2690 0.202 Uiso 0.287(10) 1 calc PR A 2
H48F H 0.5033 0.9958 0.1992 0.202 Uiso 0.287(10) 1 calc PR A 2

loop_
_atom_site_aniso_label
_atom_site_aniso_U_11
_atom_site_aniso_U_22
_atom_site_aniso_U_33
_atom_site_aniso_U_23
_atom_site_aniso_U_13
_atom_site_aniso_U_12
C1 0.111(3) 0.099(3) 0.080(2) 0.020(2) 0.045(2) 0.007(2)
C2 0.092(3) 0.077(2) 0.080(2) 0.0159(18) 0.035(2) 0.0100(19)
C3 0.066(2) 0.0593(19) 0.0625(19) 0.0043(15) 0.0188(16) 0.0007(16)
C4 0.064(2) 0.0560(18) 0.0682(19) -0.0004(15) 0.0250(16) -0.0024(16)
C5 0.062(2) 0.0573(18) 0.074(2) -0.0047(15) 0.0297(16) 0.0050(16)
C6 0.066(5) 0.044(4) 0.073(4) -0.002(3) 0.025(4) -0.005(4)
C6D 0.040(4) 0.045(4) 0.069(4) 0.001(3) 0.020(3) 0.000(3)
C7 0.074(2) 0.0531(18) 0.0711(19) 0.0032(15) 0.0293(17) 0.0101(16)
C8 0.069(2) 0.0495(17) 0.0647(18) -0.0053(14) 0.0232(16) -0.0014(16)
C9 0.080(2) 0.0609(19) 0.0654(19) 0.0005(17) 0.0302(17) 0.0031(17)
C10 0.087(2) 0.065(2) 0.072(2) 0.0006(18) 0.0277(18) -0.0007(18)
C11 0.099(3) 0.071(2) 0.065(2) 0.0091(18) 0.0113(19) -0.0107(19)
N1 0.178(4) 0.107(2) 0.078(2) 0.0059(19) 0.049(2) -0.028(2)
C13 0.221(6) 0.142(4) 0.098(3) 0.034(3) 0.058(3) -0.030(4)
C14 0.195(6) 0.121(4) 0.112(4) 0.043(3) 0.005(4) -0.043(4)
C15 0.068(2) 0.0588(18) 0.0678(19) 0.0057(15) 0.0238(16) 0.0063(17)
C16 0.075(5) 0.051(4) 0.065(4) 0.001(3) 0.019(4) 0.007(4)
C16D 0.043(4) 0.049(4) 0.049(4) 0.000(3) 0.014(3) 0.003(3)
C17 0.072(2) 0.0621(19) 0.075(2) -0.0012(16) 0.0369(17) 0.0089(17)
C18 0.079(2) 0.064(2) 0.087(2) -0.0031(17) 0.0409(19) 0.0166(18)
C19 0.065(2) 0.0596(19) 0.084(2) 0.0035(17) 0.0268(18) 0.0086(16)
C20 0.068(2) 0.0593(19) 0.076(2) 0.0105(15) 0.0228(17) 0.0082(17)
C21 0.077(2) 0.059(2) 0.102(3) 0.0031(18) 0.035(2) 0.0192(18)
C23 0.064(2) 0.0602(18) 0.0637(18) -0.0065(15) 0.0290(16) -0.0014(16)
C24 0.069(6) 0.102(8) 0.097(6) -0.011(6) 0.000(5) -0.028(6)
C24D 0.085(6) 0.095(8) 0.086(6) -0.005(5) 0.020(5) -0.025(6)
C25 0.094(3) 0.077(2) 0.088(2) -0.0010(19) 0.048(2) 0.0056(19)
C26 0.121(3) 0.094(3) 0.086(2) 0.010(2) 0.058(2) 0.007(2)
C27 0.061(2) 0.070(2) 0.079(2) -0.0022(16) 0.0354(17) 0.0047(17)
C28 0.074(2) 0.0569(19) 0.090(2) -0.0012(17) 0.0331(19) 0.0060(17)
C29 0.085(2) 0.0561(19) 0.089(2) 0.0104(16) 0.039(2) 0.0155(17)
C30 0.095(3) 0.062(2) 0.108(3) 0.0063(19) 0.045(2) 0.023(2)
C31 0.161(5) 0.094(3) 0.186(4) -0.052(3) 0.040(4) 0.034(3)
C32 0.091(3) 0.115(3) 0.202(5) 0.030(3) 0.060(3) 0.037(3)
C33 0.195(5) 0.092(3) 0.193(4) 0.055(3) 0.112(4) 0.074(3)
C34 0.157(4) 0.067(2) 0.088(3) 0.016(2) 0.023(2) 0.007(2)
C35 0.191(5) 0.078(3) 0.123(4) 0.022(3) 0.002(4) -0.006(3)
C36 0.072(2) 0.0626(19) 0.0676(19) 0.0003(15) 0.0265(18) 0.0021(16)
C37 0.075(2) 0.072(2) 0.074(2) -0.0006(16) 0.0302(19) 0.0010(17)
C38 0.080(3) 0.110(3) 0.081(2) -0.004(2) 0.038(2) -0.001(2)
C39 0.130(4) 0.248(6) 0.128(4) 0.092(4) 0.069(3) 0.044(4)
C40 0.179(7) 0.353(10) 0.142(5) 0.093(6) 0.081(5) 0.045(7)
N2 0.179(4) 0.138(3) 0.205(4) -0.021(3) 0.139(4) 0.010(3)
C45 0.078(7) 0.095(8) 0.078(5) -0.006(6) 0.016(5) -0.013(6)
C45D 0.055(5) 0.069(6) 0.081(5) -0.001(5) 0.017(5) -0.013(4)
C44 0.199(6) 0.216(7) 0.223(7) -0.064(5) 0.145(6) -0.003(5)
C43 0.158(6) 0.341(11) 0.108(4) -0.029(6) 0.078(4) -0.021(7)
C46 0.125(8) 0.150(9) 0.133(6) -0.018(6) -0.035(6) 0.071(6)
C47 0.139(6) 0.061(3) 0.164(8) -0.008(4) 0.050(5) 0.010(3)
C48 0.110(6) 0.109(6) 0.144(6) 0.004(4) 0.054(5) 0.057(4)
C46D 0.140(17) 0.064(9) 0.163(15) 0.038(10) 0.088(14) 0.050(10)
C47D 0.20(2) 0.107(15) 0.132(12) -0.046(11) 0.012(16) 0.084(15)
C48D 0.072(9) 0.106(12) 0.22(2) 0.052(13) 0.031(12) 0.035(8)

loop_
_atom_type_symbol
_atom_type_description
_atom_type_scat_dispersion_real
_atom_type_scat_dispersion_imag
_atom_type_scat_source
C C 0.0033 0.0016 'International Tables Vol C Tables 4.2.6.8 and 6.1.1.4'
H H 0.0000 0.0000 'International Tables Vol C Tables 4.2.6.8 and 6.1.1.4'
N N 0.0061 0.0033 'International Tables Vol C Tables 4.2.6.8 and 6.1.1.4'

loop_
_geom_angle_atom_site_label_1
_geom_angle_atom_site_label_2
_geom_angle_atom_site_label_3
_geom_angle
C2 C1 C26 119.9(3)
C2 C1 H1 120.0
C26 C1 H1 120.0
C1 C2 C3 122.1(3)
C1 C2 H2 118.9
C3 C2 H2 118.9
C4 C3 C2 118.0(3)
C4 C3 C15 121.1(3)
C2 C3 C15 120.9(3)
C3 C4 C25 118.2(3)
C3 C4 C5 120.7(3)
C25 C4 C5 121.0(3)
C27 C5 C4 123.9(3)
C27 C5 C6 118.8(3)
C4 C5 C6 115.4(3)
C27 C5 C6D 118.3(3)
C4 C5 C6D 116.0(3)
C6 C5 C6D 28.6(2)
C16 C6 C5 110.5(4)
C16 C6 C7 109.0(4)
C5 C6 C7 110.4(4)
C16 C6 C45 108.3(6)
C5 C6 C45 108.6(6)
C7 C6 C45 110.0(6)
C16D C6D C5 107.9(4)
C16D C6D C7 106.9(4)
C5 C6D C7 110.4(4)
C16D C6D C24D 112.1(6)
C5 C6D C24D 109.6(5)
C7 C6D C24D 109.9(5)
C8 C7 C29 122.5(3)
C8 C7 C6D 117.5(3)
C29 C7 C6D 118.2(3)
C8 C7 C6 116.6(3)
C29 C7 C6 119.0(3)
C6D C7 C6 28.4(2)
C7 C8 C9 120.6(3)
C7 C8 C23 120.8(3)
C9 C8 C23 118.5(3)
C10 C9 C8 177.5(3)
C9 C10 C11 176.1(3)
N1 C11 C34 123.0(3)
N1 C11 C10 117.5(3)
C34 C11 C10 119.5(3)
C11 N1 C13 116.0(4)
C14 C13 N1 124.1(5)
C14 C13 H13 118.0
N1 C13 H13 118.0
C13 C14 C35 119.3(5)
C13 C14 H14 120.3
C35 C14 H14 120.3
C20 C15 C3 124.4(3)
C20 C15 C16 118.0(3)
C3 C15 C16 115.9(3)
C20 C15 C16D 118.4(3)
C3 C15 C16D 115.1(3)
C16 C15 C16D 29.0(2)
C6 C16 C15 108.6(4)
C6 C16 C17 108.6(4)
C15 C16 C17 111.1(4)
C6 C16 C24 107.4(6)
C15 C16 C24 110.4(5)
C17 C16 C24 110.6(5)
C6D C16D C15 108.5(4)
C6D C16D C17 107.9(4)
C15 C16D C17 109.5(4)
C6D C16D C45D 112.8(5)
C15 C16D C45D 109.0(6)
C17 C16D C45D 109.2(6)
C23 C17 C18 123.1(3)
C23 C17 C16 116.8(3)
C18 C17 C16 118.3(3)
C23 C17 C16D 115.9(3)
C18 C17 C16D 118.7(3)
C16 C17 C16D 29.0(2)
C19 C18 C17 122.9(3)
C19 C18 H18 118.5
C17 C18 H18 118.5
C18 C19 C20 118.2(3)
C18 C19 C21 122.6(3)
C20 C19 C21 119.2(3)
C15 C20 C19 124.3(3)
C15 C20 H20 117.9
C19 C20 H20 117.9
C47D C21 C46 137.3(8)
C47D C21 C19 111.3(7)
C46 C21 C19 110.6(4)
C47D C21 C47 59.0(9)
C46 C21 C47 114.2(5)
C19 C21 C47 107.8(3)
C47D C21 C48D 113.4(9)
C46 C21 C48D 45.9(7)
C19 C21 C48D 105.5(7)
C47 C21 C48D 146.1(7)
C47D C21 C48 48.3(9)
C46 C21 C48 107.6(5)
C19 C21 C48 111.4(3)
C47 C21 C48 105.2(4)
C48D C21 C48 67.4(8)
C47D C21 C46D 109.2(8)
C46 C21 C46D 59.7(6)
C19 C21 C46D 113.2(5)
C47 C21 C46D 56.6(7)
C48D C21 C46D 104.0(7)
C48 C21 C46D 135.2(5)
C17 C23 C36 119.9(3)
C17 C23 C8 120.8(3)
C36 C23 C8 119.2(3)
C6D C24D H24D 109.5
C6D C24D H24E 109.5
H24D C24D H24E 109.5
C6D C24D H24F 109.5
H24D C24D H24F 109.5
H24E C24D H24F 109.5
C26 C25 C4 122.4(3)
C26 C25 H25 118.8
C4 C25 H25 118.8
C25 C26 C1 119.3(3)
C25 C26 H26 120.4
C1 C26 H26 120.4
C5 C27 C28 124.4(3)
C5 C27 H27 117.8
C28 C27 H27 117.8
C29 C28 C27 118.0(3)
C29 C28 C30 123.4(3)
C27 C28 C30 118.6(3)
C28 C29 C7 122.7(3)
C28 C29 H29 118.6
C7 C29 H29 118.6
C31 C30 C32 110.8(4)
C31 C30 C28 108.0(3)
C32 C30 C28 110.0(3)
C31 C30 C33 109.0(3)
C32 C30 C33 107.7(4)
C28 C30 C33 111.4(3)
C30 C31 H31A 109.5
C30 C31 H31B 109.5
H31A C31 H31B 109.5
C30 C31 H31C 109.5
H31A C31 H31C 109.5
H31B C31 H31C 109.5
C30 C32 H32A 109.5
C30 C32 H32B 109.5
H32A C32 H32B 109.5
C30 C32 H32C 109.5
H32A C32 H32C 109.5
H32B C32 H32C 109.5
C30 C33 H33A 109.5
C30 C33 H33B 109.5
H33A C33 H33B 109.5
C30 C33 H33C 109.5
H33A C33 H33C 109.5
H33B C33 H33C 109.5
C11 C34 C35 118.8(4)
C11 C34 H34 120.6
C35 C34 H34 120.6
C14 C35 C34 118.8(4)
C14 C35 H35 120.6
C34 C35 H35 120.6
C37 C36 C23 178.9(3)
C36 C37 C38 176.5(4)
N2 C38 C39 124.5(4)
N2 C38 C37 117.4(4)
C39 C38 C37 118.1(4)
C40 C39 C38 119.7(6)
C40 C39 H39 120.2
C38 C39 H39 120.2
C43 C40 C39 117.6(8)
C43 C40 H40 121.2
C39 C40 H40 121.2
C38 N2 C44 115.5(5)
C16D C45D H45D 109.5
C16D C45D H45E 109.5
H45D C45D H45E 109.5
C16D C45D H45F 109.5
H45D C45D H45F 109.5
H45E C45D H45F 109.5
C43 C44 N2 121.0(7)
C43 C44 H44 119.5
N2 C44 H44 119.5
C40 C43 C44 121.4(7)
C40 C43 H43 119.3
C44 C43 H43 119.3
C21 C46 H46A 109.5
C21 C46 H46B 109.5
C21 C46 H46C 109.5
C21 C47 H47A 109.5
C21 C47 H47B 109.5
C21 C47 H47C 109.5
C21 C48 H48A 109.5
C21 C48 H48B 109.5
C21 C48 H48C 109.5
C21 C46D H46D 109.5
C21 C46D H46E 109.5
H46D C46D H46E 109.5
C21 C46D H46F 109.5
H46D C46D H46F 109.5
H46E C46D H46F 109.5
C21 C47D H47D 109.5
C21 C47D H47E 109.5
H47D C47D H47E 109.5
C21 C47D H47F 109.5
H47D C47D H47F 109.5
H47E C47D H47F 109.5
C21 C48D H48D 109.5
C21 C48D H48E 109.5
H48D C48D H48E 109.5
C21 C48D H48F 109.5
H48D C48D H48F 109.5
H48E C48D H48F 109.5

loop_
_geom_bond_atom_site_label_1
_geom_bond_atom_site_label_2
_geom_bond_distance
C1 C2 1.364(4)
C1 C26 1.378(5)
C1 H1 0.9500
C2 C3 1.404(4)
C2 H2 0.9500
C3 C4 1.402(4)
C3 C15 1.463(4)
C4 C25 1.403(4)
C4 C5 1.456(4)
C5 C27 1.344(4)
C5 C6 1.532(6)
C5 C6D 1.537(5)
C6 C16 1.494(6)
C6 C7 1.545(6)
C6 C45 1.595(7)
C6D C16D 1.515(6)
C6D C7 1.540(5)
C6D C24D 1.595(6)
C7 C8 1.374(4)
C7 C29 1.421(4)
C8 C9 1.426(4)
C8 C23 1.445(4)
C9 C10 1.184(4)
C10 C11 1.448(4)
C11 N1 1.327(4)
C11 C34 1.362(4)
N1 C13 1.352(5)
C13 C14 1.333(6)
C13 H13 0.9500
C14 C35 1.345(6)
C14 H14 0.9500
C15 C20 1.353(4)
C15 C16 1.531(5)
C15 C16D 1.546(5)
C16 C17 1.534(6)
C16 C24 1.594(6)
C16D C17 1.549(5)
C16D C45D 1.589(6)
C17 C23 1.386(4)
C17 C18 1.412(4)
C18 C19 1.359(4)
C18 H18 0.9500
C19 C20 1.436(4)
C19 C21 1.518(4)
C20 H20 0.9500
C21 C47D 1.458(10)
C21 C46 1.475(6)
C21 C47 1.526(6)
C21 C48D 1.539(11)
C21 C48 1.565(6)
C21 C46D 1.573(9)
C23 C36 1.424(4)
C24 H24A 0.9800
C24 H24B 0.9800
C24 H24C 0.9800
C24D H24D 0.9800
C24D H24E 0.9800
C24D H24F 0.9800
C25 C26 1.362(4)
C25 H25 0.9500
C26 H26 0.9500
C27 C28 1.447(4)
C27 H27 0.9500
C28 C29 1.357(4)
C28 C30 1.524(4)
C29 H29 0.9500
C30 C31 1.508(5)
C30 C32 1.522(5)
C30 C33 1.524(5)
C31 H31A 0.9800
C31 H31B 0.9800
C31 H31C 0.9800
C32 H32A 0.9800
C32 H32B 0.9800
C32 H32C 0.9800
C33 H33A 0.9800
C33 H33B 0.9800
C33 H33C 0.9800
C34 C35 1.380(5)
C34 H34 0.9500
C35 H35 0.9500
C36 C37 1.192(4)
C37 C38 1.428(5)
C38 N2 1.306(5)
C38 C39 1.366(5)
C39 C40 1.350(7)
C39 H39 0.9500
C40 C43 1.347(9)
C40 H40 0.9500
N2 C44 1.392(6)
C45 H45A 0.9800
C45 H45B 0.9800
C45 H45C 0.9800
C45D H45D 0.9800
C45D H45E 0.9800
C45D H45F 0.9800
C44 C43 1.357(9)
C44 H44 0.9500
C43 H43 0.9500
C46 H46A 0.9800
C46 H46B 0.9800
C46 H46C 0.9800
C47 H47A 0.9800
C47 H47B 0.9800
C47 H47C 0.9800
C48 H48A 0.9800
C48 H48B 0.9800
C48 H48C 0.9800
C46D H46D 0.9800
C46D H46E 0.9800
C46D H46F 0.9800
C47D H47D 0.9800
C47D H47E 0.9800
C47D H47F 0.9800
C48D H48D 0.9800
C48D H48E 0.9800
C48D H48F 0.9800

loop_
_geom_torsion_atom_site_label_1
_geom_torsion_atom_site_label_2
_geom_torsion_atom_site_label_3
_geom_torsion_atom_site_label_4
_geom_torsion
C26 C1 C2 C3 -0.4(5)
C1 C2 C3 C4 0.4(5)
C1 C2 C3 C15 -179.0(3)
C2 C3 C4 C25 -0.1(4)
C15 C3 C4 C25 179.4(3)
C2 C3 C4 C5 -179.0(3)
C15 C3 C4 C5 0.5(4)
C3 C4 C5 C27 178.8(3)
C25 C4 C5 C27 -0.1(4)
C3 C4 C5 C6 14.9(4)
C25 C4 C5 C6 -164.0(3)
C3 C4 C5 C6D -16.9(4)
C25 C4 C5 C6D 164.2(3)
C27 C5 C6 C16 149.2(4)
C4 C5 C6 C16 -46.0(5)
C6D C5 C6 C16 52.3(6)
C27 C5 C6 C7 28.5(5)
C4 C5 C6 C7 -166.7(3)
C6D C5 C6 C7 -68.4(6)
C27 C5 C6 C45 -92.1(6)
C4 C5 C6 C45 72.7(6)
C6D C5 C6 C45 171.0(10)
C27 C5 C6D C16D -146.6(4)
C4 C5 C6D C16D 48.1(5)
C6 C5 C6D C16D -47.6(6)
C27 C5 C6D C7 -30.1(5)
C4 C5 C6D C7 164.6(3)
C6 C5 C6D C7 68.9(6)
C27 C5 C6D C24D 91.0(5)
C4 C5 C6D C24D -74.2(6)
C6 C5 C6D C24D -169.9(9)
C16D C6D C7 C8 -46.9(5)
C5 C6D C7 C8 -164.0(3)
C24D C6D C7 C8 75.0(6)
C16D C6D C7 C29 148.3(4)
C5 C6D C7 C29 31.2(5)
C24D C6D C7 C29 -89.8(6)
C16D C6D C7 C6 48.8(6)
C5 C6D C7 C6 -68.3(6)
C24D C6D C7 C6 170.7(9)
C16 C6 C7 C8 46.4(5)
C5 C6 C7 C8 168.0(3)
C45 C6 C7 C8 -72.2(6)
C16 C6 C7 C29 -149.1(4)
C5 C6 C7 C29 -27.5(5)
C45 C6 C7 C29 92.3(6)
C16 C6 C7 C6D -52.7(6)
C5 C6 C7 C6D 68.8(6)
C45 C6 C7 C6D -171.4(10)
C29 C7 C8 C9 -4.2(4)
C6D C7 C8 C9 -168.4(3)
C6 C7 C8 C9 159.7(3)
C29 C7 C8 C23 178.4(3)
C6D C7 C8 C23 14.3(5)
C6 C7 C8 C23 -17.7(5)
C7 C8 C9 C10 -88(8)
C23 C8 C9 C10 90(8)
C8 C9 C10 C11 24(12)
C9 C10 C11 N1 -139(5)
C9 C10 C11 C34 41(5)
C34 C11 N1 C13 -0.2(6)
C10 C11 N1 C13 179.8(4)
C11 N1 C13 C14 -1.3(8)
N1 C13 C14 C35 1.3(9)
C4 C3 C15 C20 -179.6(3)
C2 C3 C15 C20 -0.2(5)
C4 C3 C15 C16 15.6(4)
C2 C3 C15 C16 -165.0(3)
C4 C3 C15 C16D -16.6(4)
C2 C3 C15 C16D 162.8(3)
C5 C6 C16 C15 59.8(6)
C7 C6 C16 C15 -178.8(4)
C45 C6 C16 C15 -59.1(7)
C5 C6 C16 C17 -179.3(4)
C7 C6 C16 C17 -57.9(5)
C45 C6 C16 C17 61.8(7)
C5 C6 C16 C24 -59.6(6)
C7 C6 C16 C24 61.8(6)
C45 C6 C16 C24 -178.5(8)
C20 C15 C16 C6 148.5(4)
C3 C15 C16 C6 -45.7(5)
C16D C15 C16 C6 49.7(6)
C20 C15 C16 C17 29.1(5)
C3 C15 C16 C17 -165.1(3)
C16D C15 C16 C17 -69.7(6)
C20 C15 C16 C24 -93.9(6)
C3 C15 C16 C24 71.8(6)
C16D C15 C16 C24 167.2(9)
C5 C6D C16D C15 -61.9(5)
C7 C6D C16D C15 179.3(3)
C24D C6D C16D C15 58.8(6)
C5 C6D C16D C17 179.6(3)
C7 C6D C16D C17 60.8(5)
C24D C6D C16D C17 -59.7(6)
C5 C6D C16D C45D 58.9(7)
C7 C6D C16D C45D -59.8(7)
C24D C6D C16D C45D 179.7(7)
C20 C15 C16D C6D -147.9(4)
C3 C15 C16D C6D 48.0(5)
C16 C15 C16D C6D -50.7(6)
C20 C15 C16D C17 -30.4(5)
C3 C15 C16D C17 165.5(3)
C16 C15 C16D C17 66.8(6)
C20 C15 C16D C45D 89.0(5)
C3 C15 C16D C45D -75.1(6)
C16 C15 C16D C45D -173.9(9)
C6 C16 C17 C23 46.0(5)
C15 C16 C17 C23 165.3(3)
C24 C16 C17 C23 -71.7(6)
C6 C16 C17 C18 -148.6(4)
C15 C16 C17 C18 -29.2(5)
C24 C16 C17 C18 93.7(6)
C6 C16 C17 C16D -49.7(6)
C15 C16 C17 C16D 69.7(6)
C24 C16 C17 C16D -167.4(9)
C6D C16D C17 C23 -47.9(5)
C15 C16D C17 C23 -165.8(3)
C45D C16D C17 C23 75.0(6)
C6D C16D C17 C18 148.4(4)
C15 C16D C17 C18 30.5(5)
C45D C16D C17 C18 -88.7(6)
C6D C16D C17 C16 51.1(6)
C15 C16D C17 C16 -66.8(6)
C45D C16D C17 C16 174.0(9)
C23 C17 C18 C19 -179.1(3)
C16 C17 C18 C19 16.4(5)
C16D C17 C18 C19 -16.7(5)
C17 C18 C19 C20 -0.7(5)
C17 C18 C19 C21 178.3(3)
C3 C15 C20 C19 179.1(3)
C16 C15 C20 C19 -16.4(5)
C16D C15 C20 C19 16.6(5)
C18 C19 C20 C15 0.7(5)
C21 C19 C20 C15 -178.3(3)
C18 C19 C21 C47D 55.9(12)
C20 C19 C21 C47D -125.2(12)
C18 C19 C21 C46 -115.8(6)
C20 C19 C21 C46 63.2(6)
C18 C19 C21 C47 118.7(5)
C20 C19 C21 C47 -62.3(5)
C18 C19 C21 C48D -67.6(10)
C20 C19 C21 C48D 111.4(10)
C18 C19 C21 C48 3.8(6)
C20 C19 C21 C48 -177.3(4)
C18 C19 C21 C46D 179.3(9)
C20 C19 C21 C46D -1.7(10)
C18 C17 C23 C36 -0.3(4)
C16 C17 C23 C36 164.4(3)
C16D C17 C23 C36 -163.2(3)
C18 C17 C23 C8 177.8(3)
C16 C17 C23 C8 -17.5(4)
C16D C17 C23 C8 14.9(4)
C7 C8 C23 C17 2.8(4)
C9 C8 C23 C17 -174.6(3)
C7 C8 C23 C36 -179.0(3)
C9 C8 C23 C36 3.5(4)
C3 C4 C25 C26 -0.3(5)
C5 C4 C25 C26 178.6(3)
C4 C25 C26 C1 0.3(5)
C2 C1 C26 C25 0.0(6)
C4 C5 C27 C28 179.9(3)
C6 C5 C27 C28 -16.7(5)
C6D C5 C27 C28 15.9(5)
C5 C27 C28 C29 0.5(5)
C5 C27 C28 C30 -179.4(3)
C27 C28 C29 C7 0.7(5)
C30 C28 C29 C7 -179.5(3)
C8 C7 C29 C28 177.9(3)
C6D C7 C29 C28 -18.0(5)
C6 C7 C29 C28 14.4(5)
C29 C28 C30 C31 115.3(4)
C27 C28 C30 C31 -64.9(4)
C29 C28 C30 C32 -123.7(4)
C27 C28 C30 C32 56.1(4)
C29 C28 C30 C33 -4.4(5)
C27 C28 C30 C33 175.4(3)
N1 C11 C34 C35 1.6(6)
C10 C11 C34 C35 -178.5(4)
C13 C14 C35 C34 0.2(8)
C11 C34 C35 C14 -1.5(7)
C17 C23 C36 C37 137(18)
C8 C23 C36 C37 -41(19)
C23 C36 C37 C38 5(23)
C36 C37 C38 N2 -146(6)
C36 C37 C38 C39 32(6)
N2 C38 C39 C40 1.6(8)
C37 C38 C39 C40 -176.5(5)
C38 C39 C40 C43 -5.5(11)
C39 C38 N2 C44 1.8(7)
C37 C38 N2 C44 179.9(4)
C38 N2 C44 C43 -1.3(9)
C39 C40 C43 C44 6.0(13)
N2 C44 C43 C40 -2.7(13)
